data_7238698
loop_
_publ_author_name
'Wang, Yan-Qin'
'Cheng, Ai-Ling'
'Wang, Xuan'
'Gao, En-Qing'

_publ_section_title
;
 Mixed azide and carboxylate bridged trinuclear Mn(ii) and Co(ii) motifs
 in coordination ladders: structures and magnetism
;
_journal_issue 27
_journal_name_full 'RSC Advances'
_journal_page_first 10352
_journal_paper_doi 10.1039/c2ra21173d
_journal_volume 2
_journal_year 2012
_chemical_formula_sum 'C40 H40 Mn3 N22 O12'
_chemical_formula_weight 1185.76
_space_group_IT_number 2
_space_group_name_Hall '-P 1'
_space_group_name_H-M_alt 'P -1'
_symmetry_cell_setting triclinic
_symmetry_space_group_name_H-M 'P -1'
_atom_sites_solution_hydrogens geom
_atom_sites_solution_primary direct
_atom_sites_solution_secondary difmap
_audit_creation_method SHELXL-97
_cell_angle_alpha 106.489(3)
_cell_angle_beta 100.946(3)
_cell_angle_gamma 90.640(3)
_cell_formula_units_Z 1
_cell_length_a 8.9045(11)
_cell_length_b 10.3308(12)
_cell_length_c 14.0372(17)
_cell_measurement_reflns_used 8561
_cell_measurement_temperature 296(2)
_cell_measurement_theta_max 28.32
_cell_measurement_theta_min 2.53
_cell_volume 1212.8(3)
_computing_cell_refinement 'Bruker SMART'
_computing_data_collection 'Bruker SMART'
_computing_data_reduction 'Bruker SAINT'
_computing_molecular_graphics 'Bruker SHELXTL'
_computing_publication_material 'Bruker SHELXTL'
_computing_structure_refinement 'Bruker SHELXTL'
_computing_structure_solution 'Bruker SHELXTL'
_diffrn_ambient_temperature 296(2)
_diffrn_measured_fraction_theta_full 0.983
_diffrn_measured_fraction_theta_max 0.983
_diffrn_measurement_device_type 'CCD area detector'
_diffrn_measurement_method 'phi and omega scans'
_diffrn_radiation_monochromator graphite
_diffrn_radiation_source 'fine-focus sealed tube'
_diffrn_radiation_type MoK\a
_diffrn_radiation_wavelength 0.71073
_diffrn_reflns_av_R_equivalents 0.0208
_diffrn_reflns_av_sigmaI/netI 0.0213
_diffrn_reflns_limit_h_max 10
_diffrn_reflns_limit_h_min -10
_diffrn_reflns_limit_k_max 12
_diffrn_reflns_limit_k_min -12
_diffrn_reflns_limit_l_max 14
_diffrn_reflns_limit_l_min -17
_diffrn_reflns_number 15107
_diffrn_reflns_theta_full 26.01
_diffrn_reflns_theta_max 26.01
_diffrn_reflns_theta_min 1.54
_exptl_absorpt_coefficient_mu 0.855
_exptl_absorpt_correction_T_max 0.9831
_exptl_absorpt_correction_T_min 0.9348
_exptl_absorpt_correction_type multi-scan
_exptl_absorpt_process_details 'SADABS (Bruker, 1999)'
_exptl_crystal_colour yellow
_exptl_crystal_density_diffrn 1.624
_exptl_crystal_density_method 'not measured'
_exptl_crystal_description plate
_exptl_crystal_F_000 605
_exptl_crystal_size_max 0.08
_exptl_crystal_size_mid 0.05
_exptl_crystal_size_min 0.02
_refine_diff_density_max 0.415
_refine_diff_density_min -0.205
_refine_diff_density_rms 0.051
_refine_ls_extinction_method none
_refine_ls_goodness_of_fit_ref 1.050
_refine_ls_hydrogen_treatment mixed
_refine_ls_matrix_type full
_refine_ls_number_parameters 365
_refine_ls_number_reflns 4688
_refine_ls_number_restraints 0
_refine_ls_restrained_S_all 1.050
_refine_ls_R_factor_all 0.0332
_refine_ls_R_factor_gt 0.0289
_refine_ls_shift/su_max 0.001
_refine_ls_shift/su_mean 0.000
_refine_ls_structure_factor_coef Fsqd
_refine_ls_weighting_details 'calc w=1/[\s^2^(Fo^2^)+(0.0476P)^2^+0.3707P] where P=(Fo^2^+2Fc^2^)/3'
_refine_ls_weighting_scheme calc
_refine_ls_wR_factor_gt 0.0784
_refine_ls_wR_factor_ref 0.0815
_reflns_number_gt 4186
_reflns_number_total 4688
_reflns_threshold_expression >2sigma(I)
_cod_data_source_file c2ra21173d.txt
_cod_data_source_block 1
_cod_depositor_comments
;
The following automatic conversions were performed:

data item '_symmetry_cell_setting' value 'Triclinic' was changed to
'triclinic' in accordance with the
/home/saulius/struct/COD-crude-data/automatic-downloads/DataCite-retrospective/RSC/depositions/lib/dictionaries/cif_core.dic
dictionary named 'cif_core.dic' version 2.4.2 last updated on
2011-04-26.

Automatic conversion script
Id: cif_fix_values 6909 2019-04-08 15:41:33Z antanas 
;
_cod_original_sg_symbol_H-M 'P-1 '
_cod_database_code 7238698

loop_
_symmetry_equiv_pos_as_xyz
'x, y, z'
'-x, -y, -z'

loop_
_atom_site_label
_atom_site_type_symbol
_atom_site_fract_x
_atom_site_fract_y
_atom_site_fract_z
_atom_site_U_iso_or_equiv
_atom_site_adp_type
_atom_site_occupancy
_atom_site_symmetry_multiplicity
_atom_site_calc_flag
_atom_site_refinement_flags
Mn1 Mn 0.34320(3) 0.11806(2) 0.642568(19) 0.02518(9) Uani 1 1 d .
Mn2 Mn 0.0000 0.0000 0.5000 0.02567(10) Uani 1 2 d S
C1 C 0.1974(2) 0.22746(17) 0.46618(13) 0.0298(4) Uani 1 1 d .
C2 C 0.2027(2) 0.33753(17) 0.41421(13) 0.0279(4) Uani 1 1 d .
C3 C 0.0698(2) 0.39234(19) 0.37984(15) 0.0336(4) Uani 1 1 d .
H3A H -0.0239 0.3646 0.3904 0.040 Uiso 1 1 calc R
C4 C 0.0772(2) 0.48828(19) 0.32983(15) 0.0347(4) Uani 1 1 d .
H4A H -0.0114 0.5273 0.3080 0.042 Uiso 1 1 calc R
C5 C 0.3426(2) 0.47539(18) 0.34645(14) 0.0324(4) Uani 1 1 d .
H5A H 0.4349 0.5041 0.3346 0.039 Uiso 1 1 calc R
C6 C 0.3409(2) 0.38167(18) 0.39864(14) 0.0319(4) Uani 1 1 d .
H6A H 0.4319 0.3480 0.4234 0.038 Uiso 1 1 calc R
C7 C 0.2150(2) 0.61492(17) 0.24641(14) 0.0332(4) Uani 1 1 d .
H7A H 0.3089 0.6732 0.2701 0.040 Uiso 1 1 calc R
H7B H 0.1293 0.6720 0.2507 0.040 Uiso 1 1 calc R
C8 C 0.20609(19) 0.53295(17) 0.13712(13) 0.0274(4) Uani 1 1 d .
C9 C 0.1643(2) 0.39537(18) 0.10405(15) 0.0334(4) Uani 1 1 d .
H9A H 0.1436 0.3521 0.1503 0.040 Uiso 1 1 calc R
C10 C 0.1528(2) 0.32122(19) 0.00379(15) 0.0359(4) Uani 1 1 d .
H10A H 0.1244 0.2290 -0.0169 0.043 Uiso 1 1 calc R
C11 C 0.1833(2) 0.3841(2) -0.06525(15) 0.0383(4) Uani 1 1 d .
H11A H 0.1757 0.3346 -0.1328 0.046 Uiso 1 1 calc R
C12 C 0.2253(2) 0.52119(19) -0.03385(14) 0.0350(4) Uani 1 1 d .
H12A H 0.2457 0.5634 -0.0808 0.042 Uiso 1 1 calc R
C13 C 0.23738(19) 0.59695(17) 0.06653(14) 0.0279(4) Uani 1 1 d .
C14 C 0.2803(2) 0.74753(18) 0.10133(14) 0.0324(4) Uani 1 1 d .
H14A H 0.1942 0.7956 0.1232 0.039 Uiso 1 1 calc R
H14B H 0.3655 0.7680 0.1589 0.039 Uiso 1 1 calc R
C15 C 0.2195(2) 0.8463(2) -0.03948(17) 0.0407(5) Uani 1 1 d .
H15A H 0.1198 0.8528 -0.0284 0.049 Uiso 1 1 calc R
C16 C 0.2583(2) 0.8891(2) -0.11577(16) 0.0417(5) Uani 1 1 d .
H16A H 0.1855 0.9259 -0.1555 0.050 Uiso 1 1 calc R
C17 C 0.4052(2) 0.87801(17) -0.13398(14) 0.0295(4) Uani 1 1 d .
C18 C 0.5089(2) 0.8209(2) -0.07416(15) 0.0356(4) Uani 1 1 d .
H18A H 0.6079 0.8097 -0.0859 0.043 Uiso 1 1 calc R
C19 C 0.4664(2) 0.7806(2) 0.00250(15) 0.0360(4) Uani 1 1 d .
H19A H 0.5371 0.7430 0.0429 0.043 Uiso 1 1 calc R
C20 C 0.4515(2) 0.93488(18) -0.21390(14) 0.0315(4) Uani 1 1 d .
N1 N 0.41206(19) 0.31453(17) 0.75458(13) 0.0397(4) Uani 1 1 d .
N2 N 0.3543(2) 0.41215(18) 0.74574(13) 0.0413(4) Uani 1 1 d .
N3 N 0.2995(3) 0.5121(2) 0.7386(2) 0.0695(6) Uani 1 1 d .
N4 N 0.08738(17) 0.13841(15) 0.65596(12) 0.0316(3) Uani 1 1 d .
N5 N 0.04222(17) 0.11252(14) 0.72278(12) 0.0306(3) Uani 1 1 d .
N6 N -0.0031(2) 0.09121(19) 0.78970(14) 0.0479(4) Uani 1 1 d .
N7 N 0.24037(17) -0.07206(15) 0.51701(12) 0.0309(3) Uani 1 1 d .
N8 N 0.25912(18) -0.18220(15) 0.53014(12) 0.0348(3) Uani 1 1 d .
N9 N 0.2778(3) -0.28607(19) 0.54258(18) 0.0614(6) Uani 1 1 d .
N10 N 0.21188(17) 0.52595(14) 0.31232(11) 0.0289(3) Uani 1 1 d .
N11 N 0.32372(17) 0.79517(14) 0.01951(11) 0.0302(3) Uani 1 1 d .
O1 O 0.07374(16) 0.15817(14) 0.44414(11) 0.0407(3) Uani 1 1 d .
O2 O 0.31770(15) 0.21667(14) 0.52479(10) 0.0383(3) Uani 1 1 d .
O3 O 0.35940(16) 1.01046(14) -0.24535(11) 0.0404(3) Uani 1 1 d .
O4 O 0.57640(17) 0.90590(18) -0.23818(13) 0.0538(4) Uani 1 1 d .
O5 O 0.58198(16) 0.06969(15) 0.63728(12) 0.0372(3) Uani 1 1 d .
H5W1 H 0.598(3) 0.009(3) 0.664(2) 0.057(8) Uiso 1 1 d .
H5W2 H 0.631(3) 0.066(3) 0.596(2) 0.055(8) Uiso 1 1 d .
O6 O 0.1287(2) 0.1060(2) 0.13660(19) 0.0756(6) Uani 1 1 d .
H6W1 H 0.222(4) 0.110(3) 0.168(3) 0.089(11) Uiso 1 1 d .
H6W2 H 0.087(4) 0.049(3) 0.162(2) 0.077(9) Uiso 1 1 d .

loop_
_atom_site_aniso_label
_atom_site_aniso_U_11
_atom_site_aniso_U_22
_atom_site_aniso_U_33
_atom_site_aniso_U_23
_atom_site_aniso_U_13
_atom_site_aniso_U_12
Mn1 0.02561(15) 0.03080(15) 0.02300(15) 0.01473(11) 0.00380(10) 0.00089(10)
Mn2 0.02509(19) 0.02921(19) 0.0253(2) 0.01471(15) 0.00115(14) -0.00249(14)
C1 0.0371(10) 0.0314(9) 0.0264(9) 0.0154(7) 0.0089(7) 0.0027(7)
C2 0.0351(9) 0.0292(8) 0.0227(8) 0.0124(7) 0.0060(7) 0.0001(7)
C3 0.0312(9) 0.0408(10) 0.0382(10) 0.0228(8) 0.0127(8) 0.0023(7)
C4 0.0311(9) 0.0419(10) 0.0398(11) 0.0236(9) 0.0099(8) 0.0075(8)
C5 0.0292(9) 0.0396(9) 0.0354(10) 0.0200(8) 0.0093(7) -0.0001(7)
C6 0.0291(9) 0.0382(9) 0.0344(10) 0.0204(8) 0.0059(7) 0.0038(7)
C7 0.0466(11) 0.0300(9) 0.0321(10) 0.0203(8) 0.0127(8) 0.0042(7)
C8 0.0252(8) 0.0333(8) 0.0293(9) 0.0177(7) 0.0058(7) 0.0045(7)
C9 0.0349(10) 0.0357(9) 0.0366(10) 0.0208(8) 0.0086(8) 0.0034(7)
C10 0.0332(10) 0.0335(9) 0.0408(11) 0.0117(8) 0.0053(8) 0.0004(7)
C11 0.0384(10) 0.0438(10) 0.0303(10) 0.0082(8) 0.0052(8) 0.0000(8)
C12 0.0386(10) 0.0431(10) 0.0293(10) 0.0184(8) 0.0093(8) 0.0027(8)
C13 0.0245(8) 0.0335(9) 0.0308(9) 0.0168(7) 0.0060(7) 0.0045(7)
C14 0.0418(10) 0.0343(9) 0.0296(9) 0.0191(8) 0.0129(8) 0.0039(8)
C15 0.0289(10) 0.0570(12) 0.0526(13) 0.0378(10) 0.0141(9) 0.0100(8)
C16 0.0309(10) 0.0615(12) 0.0493(12) 0.0418(11) 0.0088(9) 0.0111(9)
C17 0.0329(9) 0.0316(8) 0.0300(9) 0.0173(7) 0.0078(7) 0.0025(7)
C18 0.0287(9) 0.0473(10) 0.0426(11) 0.0280(9) 0.0124(8) 0.0105(8)
C19 0.0309(9) 0.0465(10) 0.0410(11) 0.0295(9) 0.0068(8) 0.0098(8)
C20 0.0329(9) 0.0392(9) 0.0285(9) 0.0189(8) 0.0068(7) 0.0017(7)
N1 0.0338(9) 0.0426(9) 0.0382(9) 0.0080(7) 0.0022(7) 0.0049(7)
N2 0.0389(9) 0.0471(10) 0.0392(10) 0.0095(8) 0.0160(7) -0.0020(8)
N3 0.0825(16) 0.0569(13) 0.0845(17) 0.0333(12) 0.0339(13) 0.0255(12)
N4 0.0315(8) 0.0374(8) 0.0275(8) 0.0135(7) 0.0036(6) -0.0017(6)
N5 0.0285(8) 0.0287(7) 0.0322(9) 0.0055(6) 0.0055(6) 0.0033(6)
N6 0.0572(11) 0.0504(10) 0.0448(11) 0.0164(9) 0.0278(9) 0.0039(8)
N7 0.0301(8) 0.0329(8) 0.0318(8) 0.0128(6) 0.0063(6) 0.0019(6)
N8 0.0340(8) 0.0328(8) 0.0370(9) 0.0087(7) 0.0081(7) 0.0039(6)
N9 0.0675(14) 0.0363(10) 0.0819(16) 0.0219(10) 0.0114(12) 0.0110(9)
N10 0.0364(8) 0.0304(7) 0.0270(8) 0.0169(6) 0.0101(6) 0.0022(6)
N11 0.0334(8) 0.0331(7) 0.0312(8) 0.0198(6) 0.0077(6) 0.0034(6)
O1 0.0424(8) 0.0426(7) 0.0447(8) 0.0295(6) 0.0023(6) -0.0070(6)
O2 0.0403(7) 0.0458(7) 0.0372(7) 0.0287(6) 0.0030(6) -0.0004(6)
O3 0.0396(7) 0.0565(8) 0.0426(8) 0.0373(7) 0.0149(6) 0.0141(6)
O4 0.0417(8) 0.0811(11) 0.0665(11) 0.0532(9) 0.0285(8) 0.0226(8)
O5 0.0334(7) 0.0504(8) 0.0392(8) 0.0245(7) 0.0167(6) 0.0105(6)
O6 0.0501(11) 0.0886(14) 0.1127(18) 0.0727(14) 0.0097(11) 0.0005(10)

loop_
_atom_type_symbol
_atom_type_description
_atom_type_scat_dispersion_real
_atom_type_scat_dispersion_imag
_atom_type_scat_source
C C 0.0033 0.0016 'International Tables Vol C Tables 4.2.6.8 and 6.1.1.4'
Mn Mn 0.3368 0.7283 'International Tables Vol C Tables 4.2.6.8 and 6.1.1.4'
N N 0.0061 0.0033 'International Tables Vol C Tables 4.2.6.8 and 6.1.1.4'
O O 0.0106 0.0060 'International Tables Vol C Tables 4.2.6.8 and 6.1.1.4'
H H 0.0000 0.0000 'International Tables Vol C Tables 4.2.6.8 and 6.1.1.4'

loop_
_geom_angle_atom_site_label_1
_geom_angle_atom_site_label_2
_geom_angle_atom_site_label_3
_geom_angle
_geom_angle_site_symmetry_1
_geom_angle_site_symmetry_3
O2 Mn1 O3 176.74(5) . 1_546
O2 Mn1 N1 88.96(6) . .
O3 Mn1 N1 93.98(6) 1_546 .
O2 Mn1 O5 95.37(6) . .
O3 Mn1 O5 85.90(6) 1_546 .
N1 Mn1 O5 92.77(6) . .
O2 Mn1 N7 85.90(5) . .
O3 Mn1 N7 91.02(6) 1_546 .
N1 Mn1 N7 171.52(6) . .
O5 Mn1 N7 94.42(6) . .
O2 Mn1 N4 92.47(5) . .
O3 Mn1 N4 86.05(5) 1_546 .
N1 Mn1 N4 91.90(6) . .
O5 Mn1 N4 170.95(6) . .
N7 Mn1 N4 81.60(5) . .
O1 Mn2 O1 180.000(1) 2_556 .
O1 Mn2 N4 93.01(5) 2_556 .
O1 Mn2 N4 86.99(5) . .
O1 Mn2 N4 86.99(5) 2_556 2_556
O1 Mn2 N4 93.01(5) . 2_556
N4 Mn2 N4 180.0 . 2_556
O1 Mn2 N7 89.77(5) 2_556 .
O1 Mn2 N7 90.23(5) . .
N4 Mn2 N7 83.92(6) . .
N4 Mn2 N7 96.08(6) 2_556 .
O1 Mn2 N7 90.23(5) 2_556 2_556
O1 Mn2 N7 89.77(5) . 2_556
N4 Mn2 N7 96.08(6) . 2_556
N4 Mn2 N7 83.92(6) 2_556 2_556
N7 Mn2 N7 180.0 . 2_556
O1 C1 O2 127.96(16) . .
O1 C1 C2 115.81(16) . .
O2 C1 C2 116.22(15) . .
C3 C2 C6 119.23(15) . .
C3 C2 C1 120.61(16) . .
C6 C2 C1 120.15(16) . .
C4 C3 C2 119.36(16) . .
C4 C3 H3A 120.3 . .
C2 C3 H3A 120.3 . .
N10 C4 C3 120.37(17) . .
N10 C4 H4A 119.8 . .
C3 C4 H4A 119.8 . .
N10 C5 C6 120.39(16) . .
N10 C5 H5A 119.8 . .
C6 C5 H5A 119.8 . .
C5 C6 C2 119.44(16) . .
C5 C6 H6A 120.3 . .
C2 C6 H6A 120.3 . .
N10 C7 C8 111.23(14) . .
N10 C7 H7A 109.4 . .
C8 C7 H7A 109.4 . .
N10 C7 H7B 109.4 . .
C8 C7 H7B 109.4 . .
H7A C7 H7B 108.0 . .
C9 C8 C13 118.70(17) . .
C9 C8 C7 121.44(15) . .
C13 C8 C7 119.84(15) . .
C10 C9 C8 121.40(17) . .
C10 C9 H9A 119.3 . .
C8 C9 H9A 119.3 . .
C11 C10 C9 119.83(17) . .
C11 C10 H10A 120.1 . .
C9 C10 H10A 120.1 . .
C10 C11 C12 119.71(18) . .
C10 C11 H11A 120.1 . .
C12 C11 H11A 120.1 . .
C11 C12 C13 121.13(17) . .
C11 C12 H12A 119.4 . .
C13 C12 H12A 119.4 . .
C12 C13 C8 119.23(16) . .
C12 C13 C14 121.57(16) . .
C8 C13 C14 119.19(16) . .
N11 C14 C13 111.73(15) . .
N11 C14 H14A 109.3 . .
C13 C14 H14A 109.3 . .
N11 C14 H14B 109.3 . .
C13 C14 H14B 109.3 . .
H14A C14 H14B 107.9 . .
N11 C15 C16 120.61(17) . .
N11 C15 H15A 119.7 . .
C16 C15 H15A 119.7 . .
C15 C16 C17 120.24(17) . .
C15 C16 H16A 119.9 . .
C17 C16 H16A 119.9 . .
C16 C17 C18 117.92(16) . .
C16 C17 C20 120.16(16) . .
C18 C17 C20 121.83(16) . .
C19 C18 C17 120.24(17) . .
C19 C18 H18A 119.9 . .
C17 C18 H18A 119.9 . .
N11 C19 C18 120.39(17) . .
N11 C19 H19A 119.8 . .
C18 C19 H19A 119.8 . .
O4 C20 O3 127.06(17) . .
O4 C20 C17 117.94(16) . .
O3 C20 C17 114.95(16) . .
N2 N1 Mn1 121.59(14) . .
N1 N2 N3 178.3(2) . .
N5 N4 Mn2 116.57(12) . .
N5 N4 Mn1 120.80(12) . .
Mn2 N4 Mn1 93.46(6) . .
N6 N5 N4 177.89(18) . .
N8 N7 Mn2 118.51(12) . .
N8 N7 Mn1 119.78(12) . .
Mn2 N7 Mn1 94.01(6) . .
N9 N8 N7 179.6(2) . .
C5 N10 C4 121.14(15) . .
C5 N10 C7 118.96(15) . .
C4 N10 C7 119.66(15) . .
C19 N11 C15 120.55(15) . .
C19 N11 C14 119.07(15) . .
C15 N11 C14 120.31(15) . .
C1 O1 Mn2 131.35(12) . .
C1 O2 Mn1 127.81(11) . .
C20 O3 Mn1 135.81(12) . 1_564
Mn1 O5 H5W1 106.3(19) . .
Mn1 O5 H5W2 132(2) . .
H5W1 O5 H5W2 112(3) . .
H6W1 O6 H6W2 100(3) . .

loop_
_geom_bond_atom_site_label_1
_geom_bond_atom_site_label_2
_geom_bond_distance
_geom_bond_site_symmetry_2
Mn1 O2 2.1544(12) .
Mn1 O3 2.1546(12) 1_546
Mn1 N1 2.1822(17) .
Mn1 O5 2.1997(14) .
Mn1 N7 2.2769(15) .
Mn1 N4 2.3280(16) .
Mn2 O1 2.1482(12) 2_556
Mn2 O1 2.1482(12) .
Mn2 N4 2.2347(15) .
Mn2 N4 2.2347(15) 2_556
Mn2 N7 2.2660(15) .
Mn2 N7 2.2660(15) 2_556
C1 O1 1.244(2) .
C1 O2 1.248(2) .
C1 C2 1.520(2) .
C2 C3 1.381(3) .
C2 C6 1.385(2) .
C3 C4 1.375(3) .
C3 H3A 0.9300 .
C4 N10 1.343(2) .
C4 H4A 0.9300 .
C5 N10 1.342(2) .
C5 C6 1.371(2) .
C5 H5A 0.9300 .
C6 H6A 0.9300 .
C7 N10 1.481(2) .
C7 C8 1.514(3) .
C7 H7A 0.9700 .
C7 H7B 0.9700 .
C8 C9 1.386(2) .
C8 C13 1.403(2) .
C9 C10 1.382(3) .
C9 H9A 0.9300 .
C10 C11 1.374(3) .
C10 H10A 0.9300 .
C11 C12 1.383(3) .
C11 H11A 0.9300 .
C12 C13 1.387(3) .
C12 H12A 0.9300 .
C13 C14 1.513(2) .
C14 N11 1.482(2) .
C14 H14A 0.9700 .
C14 H14B 0.9700 .
C15 N11 1.339(2) .
C15 C16 1.367(3) .
C15 H15A 0.9300 .
C16 C17 1.379(3) .
C16 H16A 0.9300 .
C17 C18 1.380(3) .
C17 C20 1.523(2) .
C18 C19 1.371(3) .
C18 H18A 0.9300 .
C19 N11 1.339(2) .
C19 H19A 0.9300 .
C20 O4 1.239(2) .
C20 O3 1.245(2) .
N1 N2 1.164(2) .
N2 N3 1.169(3) .
N4 N5 1.182(2) .
N5 N6 1.163(2) .
N7 N8 1.212(2) .
N8 N9 1.144(2) .
O3 Mn1 2.1546(12) 1_564
O5 H5W1 0.82(3) .
O5 H5W2 0.78(3) .
O6 H6W1 0.85(4) .
O6 H6W2 0.88(3) .

loop_
_geom_torsion_atom_site_label_1
_geom_torsion_atom_site_label_2
_geom_torsion_atom_site_label_3
_geom_torsion_atom_site_label_4
_geom_torsion
_geom_torsion_site_symmetry_1
_geom_torsion_site_symmetry_4
O1 C1 C2 C3 25.0(3) . .
O2 C1 C2 C3 -155.74(18) . .
O1 C1 C2 C6 -153.46(17) . .
O2 C1 C2 C6 25.8(3) . .
C6 C2 C3 C4 0.8(3) . .
C1 C2 C3 C4 -177.66(17) . .
C2 C3 C4 N10 1.7(3) . .
N10 C5 C6 C2 1.2(3) . .
C3 C2 C6 C5 -2.2(3) . .
C1 C2 C6 C5 176.25(17) . .
N10 C7 C8 C9 13.8(2) . .
N10 C7 C8 C13 -167.57(15) . .
C13 C8 C9 C10 -0.2(3) . .
C7 C8 C9 C10 178.50(17) . .
C8 C9 C10 C11 0.1(3) . .
C9 C10 C11 C12 0.0(3) . .
C10 C11 C12 C13 0.1(3) . .
C11 C12 C13 C8 -0.1(3) . .
C11 C12 C13 C14 -178.83(17) . .
C9 C8 C13 C12 0.2(3) . .
C7 C8 C13 C12 -178.51(17) . .
C9 C8 C13 C14 178.91(16) . .
C7 C8 C13 C14 0.2(2) . .
C12 C13 C14 N11 -6.8(2) . .
C8 C13 C14 N11 174.51(15) . .
N11 C15 C16 C17 1.1(3) . .
C15 C16 C17 C18 1.0(3) . .
C15 C16 C17 C20 -175.60(19) . .
C16 C17 C18 C19 -1.8(3) . .
C20 C17 C18 C19 174.73(18) . .
C17 C18 C19 N11 0.6(3) . .
C16 C17 C20 O4 -169.8(2) . .
C18 C17 C20 O4 13.7(3) . .
C16 C17 C20 O3 12.6(3) . .
C18 C17 C20 O3 -163.93(18) . .
O2 Mn1 N1 N2 38.30(16) . .
O3 Mn1 N1 N2 -140.31(16) 1_546 .
O5 Mn1 N1 N2 133.62(16) . .
N7 Mn1 N1 N2 -14.4(5) . .
N4 Mn1 N1 N2 -54.14(16) . .
Mn1 N1 N2 N3 -162(7) . .
O1 Mn2 N4 N5 -17.85(14) 2_556 .
O1 Mn2 N4 N5 162.15(14) . .
N4 Mn2 N4 N5 126(100) 2_556 .
N7 Mn2 N4 N5 -107.30(14) . .
N7 Mn2 N4 N5 72.70(14) 2_556 .
O1 Mn2 N4 Mn1 109.29(5) 2_556 .
O1 Mn2 N4 Mn1 -70.71(5) . .
N4 Mn2 N4 Mn1 -107(100) 2_556 .
N7 Mn2 N4 Mn1 19.84(5) . .
N7 Mn2 N4 Mn1 -160.16(5) 2_556 .
O2 Mn1 N4 N5 -170.47(14) . .
O3 Mn1 N4 N5 12.43(14) 1_546 .
N1 Mn1 N4 N5 -81.43(14) . .
O5 Mn1 N4 N5 39.6(4) . .
N7 Mn1 N4 N5 104.05(14) . .
O2 Mn1 N4 Mn2 65.64(6) . .
O3 Mn1 N4 Mn2 -111.46(6) 1_546 .
N1 Mn1 N4 Mn2 154.68(6) . .
O5 Mn1 N4 Mn2 -84.3(4) . .
N7 Mn1 N4 Mn2 -19.84(5) . .
Mn2 N4 N5 N6 -133(5) . .
Mn1 N4 N5 N6 114(5) . .
O1 Mn2 N7 N8 13.85(14) 2_556 .
O1 Mn2 N7 N8 -166.15(14) . .
N4 Mn2 N7 N8 106.89(14) . .
N4 Mn2 N7 N8 -73.11(14) 2_556 .
N7 Mn2 N7 N8 -125(100) 2_556 .
O1 Mn2 N7 Mn1 -113.36(6) 2_556 .
O1 Mn2 N7 Mn1 66.64(6) . .
N4 Mn2 N7 Mn1 -20.32(6) . .
N4 Mn2 N7 Mn1 159.68(6) 2_556 .
N7 Mn2 N7 Mn1 107(100) 2_556 .
O2 Mn1 N7 N8 160.21(14) . .
O3 Mn1 N7 N8 -20.83(14) 1_546 .
N1 Mn1 N7 N8 -147.0(4) . .
O5 Mn1 N7 N8 65.14(14) . .
N4 Mn1 N7 N8 -106.68(14) . .
O2 Mn1 N7 Mn2 -73.53(5) . .
O3 Mn1 N7 Mn2 105.43(5) 1_546 .
N1 Mn1 N7 Mn2 -20.7(4) . .
O5 Mn1 N7 Mn2 -168.61(6) . .
N4 Mn1 N7 Mn2 19.57(5) . .
Mn2 N7 N8 N9 -179(100) . .
Mn1 N7 N8 N9 -65(29) . .
C6 C5 N10 C4 1.2(3) . .
C6 C5 N10 C7 -173.13(17) . .
C3 C4 N10 C5 -2.7(3) . .
C3 C4 N10 C7 171.63(17) . .
C8 C7 N10 C5 82.5(2) . .
C8 C7 N10 C4 -91.9(2) . .
C18 C19 N11 C15 1.5(3) . .
C18 C19 N11 C14 178.50(18) . .
C16 C15 N11 C19 -2.4(3) . .
C16 C15 N11 C14 -179.29(19) . .
C13 C14 N11 C19 -82.1(2) . .
C13 C14 N11 C15 94.8(2) . .
O2 C1 O1 Mn2 4.6(3) . .
C2 C1 O1 Mn2 -176.21(12) . .
O1 Mn2 O1 C1 -158(100) 2_556 .
N4 Mn2 O1 C1 49.13(17) . .
N4 Mn2 O1 C1 -130.87(17) 2_556 .
N7 Mn2 O1 C1 -34.77(18) . .
N7 Mn2 O1 C1 145.23(18) 2_556 .
O1 C1 O2 Mn1 -19.6(3) . .
C2 C1 O2 Mn1 161.21(12) . .
O3 Mn1 O2 C1 40.1(10) 1_546 .
N1 Mn1 O2 C1 -114.47(16) . .
O5 Mn1 O2 C1 152.84(16) . .
N7 Mn1 O2 C1 58.78(16) . .
N4 Mn1 O2 C1 -22.61(16) . .
O4 C20 O3 Mn1 5.3(3) . 1_564
C17 C20 O3 Mn1 -177.32(13) . 1_564
